data_2239741
loop_
_publ_author_name
'Nguyen Thi Thanh, Chi'
'Nguyen Bich, Ngan'
'Van Meervelt, Luc'

_publ_section_title
;
 Crystal structure of
 chlorido(piperidine-\k<i>N</i>)(quinoline-2-carboxylato-\k^2^<i>N</i>,<i>O</i>)platinum(II)
;
_journal_coeditor_code WM0005
_journal_issue 7
_journal_name_full 'Acta Crystallographica Section E'
_journal_page_first 36
_journal_page_last 38
_journal_paper_doi 10.1107/S160053681401191X
_journal_volume 70
_journal_year 2014
_chemical_formula_iupac '[Pt (C10 H6 N O2) Cl (C5 H11 N)]'
_chemical_formula_moiety 'C15 H17 Cl N2 O2 Pt'
_chemical_formula_sum 'C15 H17 Cl N2 O2 Pt'
_chemical_formula_weight 487.85
_chemical_name_systematic Chlorido(piperidine-k<i>N</i>)(quinoline-2-carboxylato-\k^2^<i>N</i>,<i>O</i>)platinum(II)
_space_group_crystal_system monoclinic
_space_group_IT_number 15
_space_group_name_Hall '-C 2yc'
_space_group_name_H-M_alt 'C 1 2/c 1'
_symmetry_space_group_name_Hall '-C 2yc'
_symmetry_space_group_name_H-M 'C 1 2/c 1'
_atom_sites_solution_hydrogens geom
_atom_sites_solution_primary direct
_atom_sites_solution_secondary difmap
_audit_creation_method
;
  Olex2 1.2
  (compiled Apr 23 2013 17:59:47, GUI svn.r4466)
;
_cell_angle_alpha 90.00
_cell_angle_beta 95.542(3)
_cell_angle_gamma 90.00
_cell_formula_units_Z 8
_cell_length_a 22.7542(8)
_cell_length_b 9.7540(3)
_cell_length_c 14.0139(5)
_cell_measurement_reflns_used 16449
_cell_measurement_temperature 199.9(2)
_cell_measurement_theta_max 29.7900
_cell_measurement_theta_min 3.3990
_cell_volume 3095.77(18)
_computing_cell_refinement
;
CrysAlis PRO (Agilent, 2012)
;
_computing_data_collection
;
CrysAlis PRO (Agilent, 2012)
;
_computing_data_reduction
;
CrysAlis PRO (Agilent, 2012)
;
_computing_molecular_graphics
;
OLEX2 (Dolomanov <i>et al.</i>, 2009)
;
_computing_publication_material
;
OLEX2 (Dolomanov <i>et al.</i>, 2009)
;
_computing_structure_refinement
;
SHELXL97 (Sheldrick, 2008)
;
_computing_structure_solution
;
SHELXS97 (Sheldrick, 2008)
;
_diffrn_ambient_temperature 199.9(2)
_diffrn_detector_area_resol_mean 15.9631
_diffrn_measured_fraction_theta_full 0.9983
_diffrn_measured_fraction_theta_max 0.9293
_diffrn_measurement_device_type
;
Agilent SuperNova (single source at offset, Eos detector) diffractometer
;
_diffrn_measurement_method '\w scans'
_diffrn_radiation_monochromator mirror
_diffrn_radiation_type 'Mo K\a'
_diffrn_radiation_wavelength 0.7107
_diffrn_reflns_av_R_equivalents 0.0258
_diffrn_reflns_limit_h_max 28
_diffrn_reflns_limit_h_min -28
_diffrn_reflns_limit_k_max 12
_diffrn_reflns_limit_k_min -12
_diffrn_reflns_limit_l_max 17
_diffrn_reflns_limit_l_min -17
_diffrn_reflns_number 31419
_diffrn_reflns_theta_full 25.00
_diffrn_reflns_theta_max 26.37
_diffrn_reflns_theta_min 2.75
_exptl_absorpt_coefficient_mu 9.242
_exptl_absorpt_correction_T_max 1.00000
_exptl_absorpt_correction_T_min 0.47333
_exptl_absorpt_correction_type multi-scan
_exptl_absorpt_process_details
;
(CrysAlis PRO; Agilent, 2012)
;
_exptl_crystal_colour yellow
_exptl_crystal_density_diffrn 2.093
_exptl_crystal_density_method 'not measured'
_exptl_crystal_description block
_exptl_crystal_F_000 1856
_exptl_crystal_size_max 0.3
_exptl_crystal_size_mid 0.3
_exptl_crystal_size_min 0.2
_refine_diff_density_max 0.799
_refine_diff_density_min -0.530
_refine_ls_extinction_method none
_refine_ls_goodness_of_fit_ref 1.118
_refine_ls_hydrogen_treatment constr
_refine_ls_matrix_type full
_refine_ls_number_parameters 190
_refine_ls_number_reflns 3166
_refine_ls_number_restraints 0
_refine_ls_restrained_S_all 1.118
_refine_ls_R_factor_all 0.0177
_refine_ls_R_factor_gt 0.0150
_refine_ls_shift/su_max 0.002
_refine_ls_shift/su_mean 0.000
_refine_ls_structure_factor_coef Fsqd
_refine_ls_weighting_details 'calc w=1/[\s^2^(Fo^2^)+(0.0118P)^2^+9.1380P] where P=(Fo^2^+2Fc^2^)/3'
_refine_ls_weighting_scheme calc
_refine_ls_wR_factor_gt 0.0330
_refine_ls_wR_factor_ref 0.0345
_reflns_number_gt 2951
_reflns_number_total 3166
_reflns_threshold_expression I>2sigma(I)
_cod_data_source_file wm0005sup1.cf
_cod_data_source_block I
_cod_original_cell_volume 3095.78(19)
_cod_database_code 2239741
_cod_database_fobs_code 2239741

loop_
_space_group_symop_id
_space_group_symop_operation_xyz
1 'x, y, z'
2 '-x, y, -z+1/2'
3 'x+1/2, y+1/2, z'
4 '-x+1/2, y+1/2, -z+1/2'
5 '-x, -y, -z'
6 'x, -y, z-1/2'
7 '-x+1/2, -y+1/2, -z'
8 'x+1/2, -y+1/2, z-1/2'

loop_
_atom_site_type_symbol
_atom_site_label
_atom_site_fract_x
_atom_site_fract_y
_atom_site_fract_z
_atom_site_U_iso_or_equiv
_atom_site_adp_type
_atom_site_calc_flag
_atom_site_refinement_flags
_atom_site_occupancy
_atom_site_symmetry_multiplicity
C C1 0.29348(12) 0.6098(3) 0.5028(2) 0.0268(6) Uani d . 1 1
C C2 0.25609(13) 0.5746(3) 0.4211(2) 0.0327(7) Uani d . 1 1
H H2 0.2227 0.5176 0.4264 0.039 Uiso calc R 1 1
C C3 0.26831(14) 0.6232(3) 0.3338(2) 0.0354(7) Uani d . 1 1
H H3 0.2432 0.6014 0.2777 0.042 Uiso calc R 1 1
C C4 0.31811(14) 0.7052(3) 0.3278(2) 0.0324(7) Uani d . 1 1
C C5 0.33360(18) 0.7554(4) 0.2386(2) 0.0432(8) Uani d . 1 1
H H5 0.3085 0.7372 0.1818 0.052 Uiso calc R 1 1
C C6 0.38367(19) 0.8290(4) 0.2332(2) 0.0516(10) Uani d . 1 1
H H6 0.3934 0.8625 0.1730 0.062 Uiso calc R 1 1
C C7 0.42105(18) 0.8556(4) 0.3167(2) 0.0503(9) Uani d . 1 1
H H7 0.4565 0.9057 0.3121 0.060 Uiso calc R 1 1
C C8 0.40769(16) 0.8111(3) 0.4047(2) 0.0400(8) Uani d . 1 1
H H8 0.4336 0.8309 0.4603 0.048 Uiso calc R 1 1
C C9 0.35561(14) 0.7362(3) 0.4130(2) 0.0285(6) Uani d . 1 1
C C10 0.28109(13) 0.5514(3) 0.5984(2) 0.0318(7) Uani d . 1 1
C C11 0.42217(15) 0.5840(3) 0.8206(2) 0.0402(8) Uani d . 1 1
H H11A 0.4518 0.5401 0.7832 0.048 Uiso calc R 1 1
H H11B 0.3857 0.5281 0.8125 0.048 Uiso calc R 1 1
C C12 0.44551(16) 0.5867(4) 0.9262(3) 0.0479(9) Uani d . 1 1
H H12A 0.4509 0.4914 0.9499 0.058 Uiso calc R 1 1
H H12B 0.4845 0.6323 0.9333 0.058 Uiso calc R 1 1
C C13 0.40413(18) 0.6613(5) 0.9861(2) 0.0550(10) Uani d . 1 1
H H13A 0.4225 0.6690 1.0528 0.066 Uiso calc R 1 1
H H13B 0.3671 0.6083 0.9869 0.066 Uiso calc R 1 1
C C14 0.39015(16) 0.8039(4) 0.9459(2) 0.0443(9) Uani d . 1 1
H H14A 0.4263 0.8607 0.9527 0.053 Uiso calc R 1 1
H H14B 0.3604 0.8481 0.9828 0.053 Uiso calc R 1 1
C C15 0.36650(13) 0.7956(3) 0.8404(2) 0.0337(7) Uani d . 1 1
H H15A 0.3285 0.7455 0.8344 0.040 Uiso calc R 1 1
H H15B 0.3591 0.8893 0.8150 0.040 Uiso calc R 1 1
Cl Cl1 0.45271(3) 0.88368(8) 0.62745(5) 0.03279(16) Uani d . 1 1
N N1 0.34113(10) 0.6894(2) 0.50082(16) 0.0255(5) Uani d . 1 1
N N2 0.40915(10) 0.7240(2) 0.78242(16) 0.0264(5) Uani d . 1 1
H H2A 0.4443 0.7733 0.7893 0.032 Uiso calc R 1 1
O O1 0.31888(9) 0.5856(2) 0.66939(14) 0.0369(5) Uani d . 1 1
O O2 0.23904(10) 0.4760(3) 0.60452(16) 0.0433(6) Uani d . 1 1
Pt Pt1 0.380802(4) 0.720087(11) 0.639573(7) 0.02386(4) Uani d . 1 1

loop_
_atom_site_aniso_label
_atom_site_aniso_U_11
_atom_site_aniso_U_22
_atom_site_aniso_U_33
_atom_site_aniso_U_12
_atom_site_aniso_U_13
_atom_site_aniso_U_23
C1 0.0264(14) 0.0266(14) 0.0271(14) 0.0071(12) 0.0005(11) -0.0021(12)
C2 0.0288(15) 0.0374(17) 0.0308(15) 0.0016(13) -0.0034(12) -0.0040(13)
C3 0.0374(16) 0.0387(18) 0.0281(15) 0.0067(14) -0.0071(12) -0.0063(13)
C4 0.0425(17) 0.0282(16) 0.0256(15) 0.0079(13) -0.0006(12) -0.0035(12)
C5 0.067(2) 0.0370(18) 0.0247(16) -0.0022(17) -0.0017(15) -0.0011(13)
C6 0.086(3) 0.042(2) 0.0269(16) -0.014(2) 0.0094(17) 0.0007(15)
C7 0.071(3) 0.046(2) 0.0345(18) -0.0231(19) 0.0125(17) -0.0054(16)
C8 0.052(2) 0.0383(18) 0.0298(16) -0.0106(15) 0.0033(14) -0.0039(13)
C9 0.0397(16) 0.0213(14) 0.0242(14) 0.0045(12) 0.0010(12) -0.0031(11)
C10 0.0282(15) 0.0393(17) 0.0268(14) 0.0012(13) -0.0028(12) -0.0017(13)
C11 0.0421(18) 0.0303(17) 0.0443(19) 0.0005(14) -0.0153(15) 0.0051(14)
C12 0.051(2) 0.040(2) 0.048(2) -0.0110(16) -0.0235(17) 0.0172(16)
C13 0.060(2) 0.072(3) 0.0299(17) -0.024(2) -0.0086(16) 0.0155(18)
C14 0.0404(18) 0.065(3) 0.0262(16) -0.0016(17) -0.0010(13) -0.0030(15)
C15 0.0296(15) 0.0433(19) 0.0275(15) 0.0027(13) -0.0014(12) 0.0001(13)
Cl1 0.0348(4) 0.0335(4) 0.0292(3) -0.0071(3) -0.0013(3) -0.0006(3)
N1 0.0274(12) 0.0244(12) 0.0241(11) 0.0033(9) -0.0002(9) -0.0026(9)
N2 0.0240(11) 0.0299(13) 0.0242(12) -0.0014(10) -0.0028(9) 0.0022(10)
O1 0.0349(11) 0.0493(14) 0.0251(10) -0.0115(10) -0.0044(9) 0.0061(10)
O2 0.0350(12) 0.0585(16) 0.0350(12) -0.0179(11) -0.0031(9) 0.0032(11)
Pt1 0.02348(6) 0.02556(6) 0.02184(6) 0.00129(4) -0.00148(4) -0.00049(4)

loop_
_atom_type_symbol
_atom_type_description
_atom_type_scat_dispersion_real
_atom_type_scat_dispersion_imag
_atom_type_scat_source
C C 0.0033 0.0016 'International Tables Vol C Tables 4.2.6.8 and 6.1.1.4'
H H 0.0000 0.0000 'International Tables Vol C Tables 4.2.6.8 and 6.1.1.4'
N N 0.0061 0.0033 'International Tables Vol C Tables 4.2.6.8 and 6.1.1.4'
O O 0.0106 0.0060 'International Tables Vol C Tables 4.2.6.8 and 6.1.1.4'
Cl Cl 0.1484 0.1585 'International Tables Vol C Tables 4.2.6.8 and 6.1.1.4'
Pt Pt -1.7033 8.3905 'International Tables Vol C Tables 4.2.6.8 and 6.1.1.4'

loop_
_geom_angle_atom_site_label_1
_geom_angle_atom_site_label_2
_geom_angle_atom_site_label_3
_geom_angle
C2 C1 C10 118.8(3)
N1 C1 C2 123.8(3)
N1 C1 C10 117.4(2)
C1 C2 H2 120.4
C3 C2 C1 119.1(3)
C3 C2 H2 120.4
C2 C3 H3 120.3
C2 C3 C4 119.3(3)
C4 C3 H3 120.3
C3 C4 C5 121.6(3)
C3 C4 C9 119.5(3)
C5 C4 C9 118.9(3)
C4 C5 H5 119.5
C6 C5 C4 120.9(3)
C6 C5 H5 119.5
C5 C6 H6 120.1
C5 C6 C7 119.8(3)
C7 C6 H6 120.1
C6 C7 H7 119.2
C8 C7 C6 121.6(3)
C8 C7 H7 119.2
C7 C8 H8 120.0
C7 C8 C9 120.1(3)
C9 C8 H8 120.0
C8 C9 C4 118.7(3)
N1 C9 C4 119.9(3)
N1 C9 C8 121.4(3)
O1 C10 C1 114.8(3)
O2 C10 C1 120.5(3)
O2 C10 O1 124.7(3)
H11A C11 H11B 107.9
C12 C11 H11A 109.2
C12 C11 H11B 109.2
N2 C11 H11A 109.2
N2 C11 H11B 109.2
N2 C11 C12 111.9(3)
C11 C12 H12A 109.3
C11 C12 H12B 109.3
H12A C12 H12B 107.9
C13 C12 C11 111.8(3)
C13 C12 H12A 109.3
C13 C12 H12B 109.3
C12 C13 H13A 109.5
C12 C13 H13B 109.5
C12 C13 C14 110.8(3)
H13A C13 H13B 108.1
C14 C13 H13A 109.5
C14 C13 H13B 109.5
C13 C14 H14A 109.5
C13 C14 H14B 109.5
C13 C14 C15 110.6(3)
H14A C14 H14B 108.1
C15 C14 H14A 109.5
C15 C14 H14B 109.5
C14 C15 H15A 109.4
C14 C15 H15B 109.4
H15A C15 H15B 108.0
N2 C15 C14 111.4(3)
N2 C15 H15A 109.4
N2 C15 H15B 109.4
C1 N1 C9 118.3(2)
C1 N1 Pt1 110.10(18)
C9 N1 Pt1 131.61(19)
C11 N2 C15 110.5(2)
C11 N2 H2A 107.4
C11 N2 Pt1 111.61(18)
C15 N2 H2A 107.4
C15 N2 Pt1 112.37(17)
Pt1 N2 H2A 107.4
C10 O1 Pt1 115.95(19)
N1 Pt1 Cl1 106.11(7)
N2 Pt1 Cl1 84.26(7)
N2 Pt1 N1 169.63(9)
O1 Pt1 Cl1 171.99(6)
O1 Pt1 N1 81.38(9)
O1 Pt1 N2 88.26(9)

loop_
_geom_bond_atom_site_label_1
_geom_bond_atom_site_label_2
_geom_bond_distance
C1 C2 1.402(4)
C1 C10 1.507(4)
C1 N1 1.336(4)
C2 H2 0.9500
C2 C3 1.365(4)
C3 H3 0.9500
C3 C4 1.396(5)
C4 C5 1.419(4)
C4 C9 1.432(4)
C5 H5 0.9500
C5 C6 1.355(5)
C6 H6 0.9500
C6 C7 1.403(5)
C7 H7 0.9500
C7 C8 1.369(5)
C8 H8 0.9500
C8 C9 1.407(5)
C9 N1 1.382(4)
C10 O1 1.295(3)
C10 O2 1.217(4)
C11 H11A 0.9900
C11 H11B 0.9900
C11 C12 1.524(4)
C11 N2 1.486(4)
C12 H12A 0.9900
C12 H12B 0.9900
C12 C13 1.507(6)
C13 H13A 0.9900
C13 H13B 0.9900
C13 C14 1.522(5)
C14 H14A 0.9900
C14 H14B 0.9900
C14 C15 1.526(4)
C15 H15A 0.9900
C15 H15B 0.9900
C15 N2 1.497(4)
Cl1 Pt1 2.3035(7)
N1 Pt1 2.085(2)
N2 H2A 0.9300
N2 Pt1 2.043(2)
O1 Pt1 1.999(2)

loop_
_geom_hbond_atom_site_label_D
_geom_hbond_atom_site_label_H
_geom_hbond_atom_site_label_A
_geom_hbond_site_symmetry_D
_geom_hbond_site_symmetry_H
_geom_hbond_site_symmetry_A
_geom_hbond_distance_DH
_geom_hbond_distance_HA
_geom_hbond_distance_DA
_geom_hbond_angle_DHA
_geom_hbond_publ_flag
N2 H2A Cl1 1_555 1_555 2_656 0.93 2.74 3.624(2) 160 y
C3 H3 O2 1_555 1_555 6_565 0.96 2.53 3.360(4) 145 y
C8 H8 Cl1 1_555 1_555 1_555 0.95 2.40 3.268(3) 152 y

loop_
_geom_torsion_atom_site_label_1
_geom_torsion_atom_site_label_2
_geom_torsion_atom_site_label_3
_geom_torsion_atom_site_label_4
_geom_torsion
C1 C2 C3 C4 0.8(5)
C1 C10 O1 Pt1 5.1(3)
C1 N1 Pt1 Cl1 -171.51(17)
C1 N1 Pt1 N2 8.6(6)
C1 N1 Pt1 O1 5.58(18)
C2 C1 C10 O1 177.8(3)
C2 C1 C10 O2 -0.7(4)
C2 C1 N1 C9 -2.1(4)
C2 C1 N1 Pt1 177.6(2)
C2 C3 C4 C5 178.4(3)
C2 C3 C4 C9 0.4(4)
C3 C4 C5 C6 -176.6(3)
C3 C4 C9 C8 175.7(3)
C3 C4 C9 N1 -2.5(4)
C4 C5 C6 C7 0.3(6)
C4 C9 N1 C1 3.3(4)
C4 C9 N1 Pt1 -176.4(2)
C5 C4 C9 C8 -2.3(4)
C5 C4 C9 N1 179.4(3)
C5 C6 C7 C8 -1.3(6)
C6 C7 C8 C9 0.3(6)
C7 C8 C9 C4 1.5(5)
C7 C8 C9 N1 179.7(3)
C8 C9 N1 C1 -174.9(3)
C8 C9 N1 Pt1 5.4(4)
C9 C4 C5 C6 1.4(5)
C9 N1 Pt1 Cl1 8.2(3)
C9 N1 Pt1 N2 -171.6(4)
C9 N1 Pt1 O1 -174.7(3)
C10 C1 C2 C3 -177.6(3)
C10 C1 N1 C9 175.6(2)
C10 C1 N1 Pt1 -4.7(3)
C10 O1 Pt1 N1 -6.0(2)
C10 O1 Pt1 N2 174.6(2)
C11 C12 C13 C14 -53.6(4)
C11 N2 Pt1 Cl1 -129.0(2)
C11 N2 Pt1 N1 50.9(6)
C11 N2 Pt1 O1 53.9(2)
C12 C11 N2 C15 -56.3(3)
C12 C11 N2 Pt1 177.9(2)
C12 C13 C14 C15 54.5(4)
C13 C14 C15 N2 -56.9(4)
C14 C15 N2 C11 57.6(3)
C14 C15 N2 Pt1 -177.0(2)
C15 N2 Pt1 Cl1 106.25(19)
C15 N2 Pt1 N1 -73.9(6)
C15 N2 Pt1 O1 -70.9(2)
N1 C1 C2 C3 0.0(5)
N1 C1 C10 O1 0.0(4)
N1 C1 C10 O2 -178.5(3)
N2 C11 C12 C13 54.9(4)
O2 C10 O1 Pt1 -176.5(3)
